data_4100444
_journal_name_full 'Journal of the American Chemical Society'
_journal_year 2005
_chemical_formula_sum 'C147.5 H185.5 Cl34.5 F18 N3 O30 P3'
_chemical_formula_weight 4138.42
_space_group_IT_number 2
_symmetry_cell_setting triclinic
_symmetry_space_group_name_Hall '-P 1'
_symmetry_space_group_name_H-M 'P -1'
_cell_angle_alpha 104.281(2)
_cell_angle_beta 94.969(2)
_cell_angle_gamma 101.353(2)
_cell_formula_units_Z 2
_cell_length_a 13.9833(15)
_cell_length_b 27.405(3)
_cell_length_c 27.411(3)
_cell_measurement_temperature 294(2)
_cell_volume 9878.8(18)
_diffrn_ambient_temperature 294(2)
_exptl_crystal_density_diffrn 1.391
_cod_depositor_comments
;
The following automatic conversions were performed:
'_symmetry_cell_setting' value 'Triclinic' changed to 'triclinic'
according to '/home/saulius/struct/CIF-dictionaries/cif_core.dic'
dictionary named 'cif_core.dic' version 2.4.1 from 2010-06-29.

Automatic conversion script
Id: cif_fix_enum 1527 2010-12-29 10:47:43Z saulius 
;
_cod_original_formula_sum 'C147.50 H185.50 Cl34.50 F18 N3 O30 P3'
_cod_database_code 4100444

loop_
_symmetry_equiv_pos_as_xyz
'x, y, z'
'-x, -y, -z'

loop_
_atom_site_label
_atom_site_type_symbol
_atom_site_fract_x
_atom_site_fract_y
_atom_site_fract_z
_atom_site_U_iso_or_equiv
_atom_site_adp_type
_atom_site_occupancy
_atom_site_symmetry_multiplicity
_atom_site_calc_flag
_atom_site_refinement_flags
_atom_site_disorder_assembly
_atom_site_disorder_group
O1 O 0.5753(5) 0.6439(3) 0.5476(3) 0.057(2) Uani 1 1 d . . .
O2 O 0.4652(6) 0.6557(3) 0.4622(3) 0.091(3) Uani 1 1 d . . .
O3 O 0.4436(6) 0.6207(3) 0.3546(3) 0.089(3) Uani 1 1 d . . .
O4 O 0.5166(7) 0.5335(3) 0.3063(3) 0.099(3) Uani 1 1 d . . .
O5 O 0.6475(8) 0.4907(4) 0.3349(4) 0.125(4) Uani 1 1 d . . .
O6 O 0.8367(7) 0.5376(4) 0.4041(3) 0.118(4) Uani 1 1 d . . .
O7 O 0.8865(6) 0.6127(3) 0.5002(3) 0.097(3) Uani 1 1 d . . .
O8 O 0.7648(5) 0.6619(3) 0.5648(3) 0.063(2) Uani 1 1 d . . .
O9 O 0.5808(5) 0.9737(2) 0.7192(2) 0.0515(19) Uani 1 1 d . . .
O10 O 0.4523(5) 0.9798(3) 0.6360(3) 0.072(2) Uani 1 1 d . . .
O11 O 0.4273(6) 1.0555(4) 0.5855(3) 0.093(3) Uani 1 1 d . . .
O12 O 0.5046(6) 1.1663(3) 0.6287(3) 0.093(3) Uani 1 1 d . . .
O13 O 0.6529(7) 1.2120(3) 0.6980(3) 0.099(3) Uani 1 1 d . . .
O14 O 0.8365(7) 1.1853(4) 0.7286(4) 0.124(3) Uani 1 1 d . . .
O15 O 0.8981(6) 1.0928(4) 0.7396(4) 0.106(3) Uani 1 1 d . . .
O16 O 0.7693(5) 0.9952(3) 0.7334(3) 0.071(2) Uani 1 1 d . . .
O17 O 0.5686(6) 0.7275(3) 0.8649(3) 0.083(3) Uani 1 1 d . . .
O18 O 0.4348(8) 0.7729(4) 0.9219(4) 0.129(4) Uani 1 1 d . . .
O19 O 0.4054(9) 0.7945(5) 1.0216(4) 0.149(4) Uani 1 1 d . . .
O20 O 0.4875(7) 0.7414(5) 1.0870(4) 0.133(4) Uani 1 1 d . . .
O21 O 0.6457(7) 0.7084(4) 1.0984(4) 0.125(4) Uani 1 1 d . . .
O22 O 0.8297(7) 0.7349(4) 1.0606(3) 0.115(4) Uani 1 1 d . . .
O23 O 0.8798(6) 0.7477(4) 0.9647(3) 0.095(3) Uani 1 1 d . . .
O24 O 0.7615(6) 0.7434(3) 0.8757(3) 0.072(2) Uani 1 1 d . . .
O25 O 0.8644(11) 0.7970(4) 0.4156(5) 0.229(7) Uani 1 1 d D . .
O26 O 0.8337(8) 1.0331(4) 0.5015(3) 0.156(5) Uani 1 1 d D . .
O27 O 0.8500(6) 1.1368(3) 0.9566(2) 0.097(3) Uani 1 1 d D . .
O28 O 0.9137(6) 0.9571(3) 1.0597(2) 0.104(3) Uani 1 1 d D . .
O29 O 0.7342(11) 0.5116(5) 0.8388(5) 0.219(7) Uani 1 1 d D . .
O30 O 0.8206(8) 0.4495(5) 0.6020(4) 0.173(5) Uani 1 1 d D . .
N1 N 0.6816(6) 0.5843(3) 0.4659(3) 0.064(3) Uani 1 1 d . . .
H1A H 0.7444 0.5819 0.4638 0.076 Uiso 1 1 calc R . .
H1B H 0.6809 0.6077 0.4953 0.076 Uiso 1 1 calc R . .
N2 N 0.6880(6) 1.0878(3) 0.7189(3) 0.065(3) Uani 1 1 d . . .
H2A H 0.7478 1.1087 0.7221 0.079 Uiso 1 1 calc R . .
H2B H 0.6969 1.0567 0.7212 0.079 Uiso 1 1 calc R . .
N3 N 0.6735(7) 0.7268(4) 0.9753(4) 0.087(3) Uani 1 1 d . . .
H3B H 0.6850 0.7308 0.9446 0.104 Uiso 1 1 calc R . .
H3C H 0.7318 0.7292 0.9936 0.104 Uiso 1 1 calc R . .
C1 C 0.5710(7) 0.7850(4) 0.7039(4) 0.044(3) Uiso 1 1 d . . .
C2 C 0.6186(8) 0.7539(4) 0.6621(4) 0.053(3) Uiso 1 1 d . . .
C3 C 0.5692(9) 0.7134(4) 0.6223(4) 0.066(3) Uiso 1 1 d . . .
H3A H 0.5007 0.7064 0.6169 0.079 Uiso 1 1 calc R . .
C4 C 0.6162(8) 0.6826(4) 0.5898(4) 0.049(3) Uiso 1 1 d . . .
C5 C 0.7208(8) 0.6955(4) 0.5991(4) 0.054(3) Uiso 1 1 d . . .
C6 C 0.7726(8) 0.7355(4) 0.6389(4) 0.052(3) Uiso 1 1 d . . .
H6A H 0.8410 0.7423 0.6449 0.062 Uiso 1 1 calc R . .
C7 C 0.7216(7) 0.7658(4) 0.6700(4) 0.045(3) Uiso 1 1 d . . .
C8 C 0.7717(8) 0.8090(4) 0.7206(4) 0.058(3) Uiso 1 1 d . . .
C9 C 0.6189(9) 0.8422(4) 0.7083(4) 0.063(3) Uiso 1 1 d . . .
C10 C 0.5700(8) 0.8819(4) 0.7093(3) 0.049(3) Uiso 1 1 d . . .
H10A H 0.5015 0.8748 0.7046 0.058 Uiso 1 1 calc R . .
C11 C 0.6220(8) 0.9309(4) 0.7169(4) 0.055(3) Uiso 1 1 d . . .
C12 C 0.7222(9) 0.9424(5) 0.7238(4) 0.068(3) Uiso 1 1 d . . .
C13 C 0.7788(8) 0.9058(4) 0.7235(4) 0.057(3) Uiso 1 1 d . . .
H13A H 0.8473 0.9136 0.7276 0.069 Uiso 1 1 calc R . .
C14 C 0.7207(8) 0.8556(4) 0.7161(4) 0.057(3) Uiso 1 1 d . . .
C15 C 0.6168(8) 0.7757(4) 0.7530(4) 0.048(3) Uiso 1 1 d . . .
C16 C 0.5646(8) 0.7567(4) 0.7878(4) 0.055(3) Uiso 1 1 d . . .
H16A H 0.4963 0.7515 0.7838 0.066 Uiso 1 1 calc R . .
C17 C 0.6141(9) 0.7454(4) 0.8287(5) 0.066(3) Uiso 1 1 d . . .
C18 C 0.7183(9) 0.7577(4) 0.8352(4) 0.065(3) Uiso 1 1 d . . .
C19 C 0.7738(9) 0.7781(4) 0.8040(4) 0.060(3) Uiso 1 1 d . . .
H19A H 0.8423 0.7867 0.8100 0.072 Uiso 1 1 calc R . .
C20 C 0.7173(8) 0.7856(4) 0.7604(4) 0.054(3) Uiso 1 1 d . . .
C21 C 0.4593(7) 0.7728(4) 0.6952(4) 0.053(3) Uiso 1 1 d . . .
H21A H 0.4369 0.7798 0.6641 0.079 Uiso 1 1 calc R . .
H21B H 0.4360 0.7939 0.7230 0.079 Uiso 1 1 calc R . .
H21C H 0.4342 0.7370 0.6931 0.079 Uiso 1 1 calc R . .
C22 C 0.8803(7) 0.8208(4) 0.7266(4) 0.057(3) Uiso 1 1 d . . .
H22A H 0.9032 0.7905 0.7290 0.086 Uiso 1 1 calc R . .
H22B H 0.9063 0.8482 0.7569 0.086 Uiso 1 1 calc R . .
H22C H 0.9021 0.8312 0.6977 0.086 Uiso 1 1 calc R . .
C23 C 0.4726(8) 0.6288(4) 0.5359(4) 0.060(3) Uiso 1 1 d . . .
H23A H 0.4445 0.6302 0.5672 0.072 Uiso 1 1 calc R . .
H23B H 0.4546 0.5933 0.5152 0.072 Uiso 1 1 calc R . .
C24 C 0.4302(10) 0.6611(5) 0.5089(5) 0.080(4) Uiso 1 1 d . . .
H24A H 0.3588 0.6504 0.5036 0.096 Uiso 1 1 calc R . .
H24B H 0.4490 0.6970 0.5287 0.096 Uiso 1 1 calc R . .
C25 C 0.4190(11) 0.6785(5) 0.4285(5) 0.103(5) Uiso 1 1 d . . .
H25A H 0.4238 0.7147 0.4455 0.124 Uiso 1 1 calc R . .
H25B H 0.3496 0.6616 0.4200 0.124 Uiso 1 1 calc R . .
C26 C 0.4622(12) 0.6750(6) 0.3828(6) 0.127(6) Uiso 1 1 d . . .
H26A H 0.5326 0.6895 0.3909 0.152 Uiso 1 1 calc R . .
H26B H 0.4337 0.6943 0.3625 0.152 Uiso 1 1 calc R . .
C27 C 0.4752(11) 0.6129(5) 0.3085(5) 0.101(5) Uiso 1 1 d . . .
H27A H 0.5457 0.6266 0.3126 0.121 Uiso 1 1 calc R . .
H27B H 0.4429 0.6306 0.2877 0.121 Uiso 1 1 calc R . .
C28 C 0.4512(13) 0.5564(6) 0.2835(6) 0.132(6) Uiso 1 1 d . . .
H28A H 0.3842 0.5413 0.2870 0.158 Uiso 1 1 calc R . .
H28B H 0.4564 0.5504 0.2476 0.158 Uiso 1 1 calc R . .
C29 C 0.4871(9) 0.4824(3) 0.2983(4) 0.100(5) Uiso 1 1 d G . .
C30 C 0.3922(8) 0.4532(5) 0.2790(3) 0.114(5) Uiso 1 1 d G . .
H30A H 0.3448 0.4686 0.2670 0.137 Uiso 1 1 calc R . .
C31 C 0.3681(7) 0.4012(4) 0.2776(4) 0.159(7) Uiso 1 1 d G . .
H31A H 0.3046 0.3817 0.2646 0.191 Uiso 1 1 calc R . .
C32 C 0.4390(10) 0.3782(3) 0.2955(4) 0.150(6) Uiso 1 1 d G . .
H32A H 0.4229 0.3434 0.2946 0.180 Uiso 1 1 calc R . .
C33 C 0.5339(8) 0.4074(5) 0.3148(4) 0.132(6) Uiso 1 1 d G . .
H33A H 0.5813 0.3920 0.3268 0.158 Uiso 1 1 calc R . .
C34 C 0.5580(6) 0.4594(4) 0.3162(4) 0.098(5) Uiso 1 1 d G . .
C35 C 0.7309(13) 0.4709(6) 0.3372(6) 0.122(5) Uiso 1 1 d . . .
H35A H 0.7316 0.4480 0.3041 0.147 Uiso 1 1 calc R . .
H35B H 0.7257 0.4501 0.3612 0.147 Uiso 1 1 calc R . .
C36 C 0.8244(13) 0.5086(6) 0.3518(6) 0.126(6) Uiso 1 1 d . . .
H36A H 0.8778 0.4910 0.3463 0.152 Uiso 1 1 calc R . .
H36B H 0.8276 0.5322 0.3304 0.152 Uiso 1 1 calc R . .
C37 C 0.9345(12) 0.5684(6) 0.4227(6) 0.115(5) Uiso 1 1 d . . .
H37A H 0.9422 0.6004 0.4128 0.138 Uiso 1 1 calc R . .
H37B H 0.9821 0.5499 0.4079 0.138 Uiso 1 1 calc R . .
C38 C 0.9529(11) 0.5798(6) 0.4786(5) 0.111(5) Uiso 1 1 d . . .
H38A H 1.0211 0.5977 0.4910 0.134 Uiso 1 1 calc R . .
H38B H 0.9405 0.5480 0.4888 0.134 Uiso 1 1 calc R . .
C39 C 0.8945(11) 0.6175(5) 0.5519(5) 0.097(4) Uiso 1 1 d . . .
H39A H 0.9609 0.6168 0.5649 0.116 Uiso 1 1 calc R . .
H39B H 0.8490 0.5890 0.5585 0.116 Uiso 1 1 calc R . .
C40 C 0.8709(10) 0.6682(5) 0.5780(5) 0.093(4) Uiso 1 1 d . . .
H40A H 0.8886 0.6760 0.6146 0.112 Uiso 1 1 calc R . .
H40B H 0.9071 0.6961 0.5663 0.112 Uiso 1 1 calc R . .
C41 C 0.4764(8) 0.9669(4) 0.7175(4) 0.062(3) Uiso 1 1 d . . .
H41A H 0.4618 0.9997 0.7339 0.075 Uiso 1 1 calc R . .
H41B H 0.4537 0.9428 0.7369 0.075 Uiso 1 1 calc R . .
C42 C 0.4189(9) 0.9469(5) 0.6640(4) 0.075(4) Uiso 1 1 d . . .
H42A H 0.4277 0.9126 0.6482 0.090 Uiso 1 1 calc R . .
H42B H 0.3492 0.9448 0.6656 0.090 Uiso 1 1 calc R . .
C43 C 0.3936(10) 0.9685(5) 0.5885(5) 0.088(4) Uiso 1 1 d . . .
H43A H 0.3278 0.9731 0.5935 0.105 Uiso 1 1 calc R . .
H43B H 0.3886 0.9328 0.5701 0.105 Uiso 1 1 calc R . .
C44 C 0.4397(11) 1.0044(6) 0.5577(6) 0.111(5) Uiso 1 1 d . . .
H44A H 0.5089 1.0043 0.5567 0.133 Uiso 1 1 calc R . .
H44B H 0.4056 0.9942 0.5231 0.133 Uiso 1 1 calc R . .
C45 C 0.4470(13) 1.0936(6) 0.5597(6) 0.132(6) Uiso 1 1 d . . .
H45A H 0.4074 1.0814 0.5264 0.158 Uiso 1 1 calc R . .
H45B H 0.5158 1.0993 0.5548 0.158 Uiso 1 1 calc R . .
C46 C 0.4268(12) 1.1416(6) 0.5863(6) 0.107(5) Uiso 1 1 d . . .
H46A H 0.3637 1.1354 0.5985 0.128 Uiso 1 1 calc R . .
H46B H 0.4244 1.1637 0.5637 0.128 Uiso 1 1 calc R . .
C47 C 0.4894(9) 1.2047(3) 0.6655(3) 0.100(5) Uiso 1 1 d G . .
C48 C 0.4003(7) 1.2198(4) 0.6682(4) 0.130(6) Uiso 1 1 d G . .
H48A H 0.3481 1.2044 0.6419 0.156 Uiso 1 1 calc R . .
C49 C 0.3891(7) 1.2578(4) 0.7100(5) 0.155(7) Uiso 1 1 d G . .
H49A H 0.3294 1.2679 0.7118 0.186 Uiso 1 1 calc R . .
C50 C 0.4670(9) 1.2807(4) 0.7492(4) 0.143(6) Uiso 1 1 d G . .
H50A H 0.4595 1.3062 0.7772 0.171 Uiso 1 1 calc R . .
C51 C 0.5561(8) 1.2657(4) 0.7466(3) 0.137(6) Uiso 1 1 d G . .
H51A H 0.6082 1.2810 0.7729 0.165 Uiso 1 1 calc R . .
C52 C 0.5673(6) 1.2276(4) 0.7048(4) 0.087(4) Uiso 1 1 d G . .
C53 C 0.7419(14) 1.2450(7) 0.7258(7) 0.131(6) Uiso 1 1 d . . .
H53A H 0.7456 1.2796 0.7222 0.158 Uiso 1 1 calc R . .
H53B H 0.7427 1.2466 0.7616 0.158 Uiso 1 1 calc R . .
C54 C 0.8242(13) 1.2273(7) 0.7086(7) 0.143(6) Uiso 1 1 d . . .
H54A H 0.8828 1.2551 0.7197 0.171 Uiso 1 1 calc R . .
H54B H 0.8144 1.2161 0.6717 0.171 Uiso 1 1 calc R . .
C55 C 0.9344(15) 1.1789(7) 0.7285(7) 0.159(7) Uiso 1 1 d . . .
H55A H 0.9800 1.2123 0.7418 0.191 Uiso 1 1 calc R . .
H55B H 0.9451 1.1645 0.6939 0.191 Uiso 1 1 calc R . .
C56 C 0.9540(14) 1.1436(7) 0.7604(7) 0.146(6) Uiso 1 1 d . . .
H56A H 1.0235 1.1433 0.7634 0.175 Uiso 1 1 calc R . .
H56B H 0.9386 1.1569 0.7943 0.175 Uiso 1 1 calc R . .
C57 C 0.9176(13) 1.0638(6) 0.7761(6) 0.124(6) Uiso 1 1 d . . .
H57A H 0.8828 1.0720 0.8051 0.149 Uiso 1 1 calc R . .
H57B H 0.9875 1.0703 0.7879 0.149 Uiso 1 1 calc R . .
C58 C 0.8786(10) 1.0097(5) 0.7448(5) 0.095(4) Uiso 1 1 d . . .
H58A H 0.9006 0.9865 0.7627 0.114 Uiso 1 1 calc R . .
H58B H 0.9058 1.0050 0.7131 0.114 Uiso 1 1 calc R . .
C59 C 0.4665(11) 0.7071(5) 0.8539(5) 0.097(4) Uiso 1 1 d . . .
H59A H 0.4483 0.6810 0.8719 0.117 Uiso 1 1 calc R . .
H59B H 0.4486 0.6906 0.8178 0.117 Uiso 1 1 calc R . .
C60 C 0.4099(12) 0.7500(6) 0.8698(6) 0.113(5) Uiso 1 1 d . . .
H60A H 0.4268 0.7758 0.8514 0.136 Uiso 1 1 calc R . .
H60B H 0.3395 0.7355 0.8617 0.136 Uiso 1 1 calc R . .
C61 C 0.3706(14) 0.8066(7) 0.9423(7) 0.156(7) Uiso 1 1 d . . .
H61A H 0.3052 0.7863 0.9419 0.188 Uiso 1 1 calc R . .
H61B H 0.3652 0.8307 0.9221 0.188 Uiso 1 1 calc R . .
C62 C 0.4199(17) 0.8372(9) 0.9998(6) 0.191(9) Uiso 1 1 d D . .
H62A H 0.4892 0.8529 1.0019 0.230 Uiso 1 1 calc R . .
H62B H 0.3854 0.8632 1.0151 0.230 Uiso 1 1 calc R . .
C63 C 0.4358(13) 0.8115(6) 1.0768(6) 0.129(6) Uiso 1 1 d D . .
H63A H 0.5060 0.8266 1.0847 0.155 Uiso 1 1 calc R . .
H63B H 0.4007 0.8370 1.0926 0.155 Uiso 1 1 calc R . .
C64 C 0.4131(13) 0.7681(6) 1.0938(6) 0.131(6) Uiso 1 1 d . . .
H64A H 0.3511 0.7461 1.0751 0.157 Uiso 1 1 calc R . .
H64B H 0.4058 0.7779 1.1295 0.157 Uiso 1 1 calc R . .
C65 C 0.4780(12) 0.6980(4) 1.1031(4) 0.140(7) Uiso 1 1 d G . .
C66 C 0.3877(9) 0.6706(6) 1.1100(5) 0.188(8) Uiso 1 1 d G . .
H66A H 0.3318 0.6839 1.1071 0.226 Uiso 1 1 calc R . .
C67 C 0.3809(9) 0.6234(6) 1.1212(5) 0.234(11) Uiso 1 1 d G . .
H67A H 0.3205 0.6051 1.1258 0.280 Uiso 1 1 calc R . .
C68 C 0.4644(13) 0.6036(4) 1.1255(5) 0.197(9) Uiso 1 1 d G . .
H68A H 0.4598 0.5720 1.1330 0.236 Uiso 1 1 calc R . .
C69 C 0.5547(10) 0.6309(5) 1.1186(4) 0.182(8) Uiso 1 1 d G . .
H69A H 0.6106 0.6176 1.1215 0.219 Uiso 1 1 calc R . .
C70 C 0.5615(8) 0.6782(5) 1.1074(4) 0.101(5) Uiso 1 1 d G . .
C71 C 0.7414(13) 0.7000(6) 1.1176(6) 0.128(6) Uiso 1 1 d . . .
H71A H 0.7436 0.7007 1.1532 0.153 Uiso 1 1 calc R . .
H71B H 0.7495 0.6664 1.0988 0.153 Uiso 1 1 calc R . .
C72 C 0.8183(13) 0.7393(7) 1.1116(7) 0.136(6) Uiso 1 1 d . . .
H72A H 0.8045 0.7727 1.1264 0.163 Uiso 1 1 calc R . .
H72B H 0.8796 0.7377 1.1300 0.163 Uiso 1 1 calc R . .
C73 C 0.9139(12) 0.7648(5) 1.0554(5) 0.098(5) Uiso 1 1 d . . .
H73A H 0.9638 0.7682 1.0836 0.118 Uiso 1 1 calc R . .
H73B H 0.9037 0.7990 1.0562 0.118 Uiso 1 1 calc R . .
C74 C 0.9492(11) 0.7427(5) 1.0065(5) 0.103(5) Uiso 1 1 d . . .
H74A H 1.0155 0.7614 1.0060 0.124 Uiso 1 1 calc R . .
H74B H 0.9500 0.7066 1.0028 0.124 Uiso 1 1 calc R . .
C75 C 0.8981(11) 0.7232(6) 0.9175(5) 0.106(5) Uiso 1 1 d . . .
H75A H 0.8655 0.6869 0.9087 0.127 Uiso 1 1 calc R . .
H75B H 0.9684 0.7258 0.9179 0.127 Uiso 1 1 calc R . .
C76 C 0.8629(13) 0.7464(6) 0.8806(6) 0.131(6) Uiso 1 1 d . . .
H76A H 0.8969 0.7826 0.8897 0.158 Uiso 1 1 calc R . .
H76B H 0.8795 0.7299 0.8479 0.158 Uiso 1 1 calc R . .
C77 C 0.6433(10) 0.6038(5) 0.4208(5) 0.087(4) Uiso 1 1 d . . .
H77A H 0.6398 0.5777 0.3891 0.105 Uiso 1 1 calc R . .
H77B H 0.5773 0.6089 0.4243 0.105 Uiso 1 1 calc R . .
C78 C 0.7074(7) 0.6525(3) 0.4187(4) 0.090(4) Uiso 1 1 d G . .
C79 C 0.7534(8) 0.6549(4) 0.3761(3) 0.135(6) Uiso 1 1 d G . .
H79A H 0.7450 0.6255 0.3492 0.161 Uiso 1 1 calc R . .
C80 C 0.8120(8) 0.7013(5) 0.3738(4) 0.176(8) Uiso 1 1 d G . .
H80A H 0.8428 0.7029 0.3453 0.211 Uiso 1 1 calc R . .
C81 C 0.8245(8) 0.7454(4) 0.4141(5) 0.173(8) Uiso 1 1 d GD . .
C82 C 0.7785(8) 0.7430(3) 0.4567(4) 0.166(7) Uiso 1 1 d G . .
H82A H 0.7869 0.7725 0.4836 0.199 Uiso 1 1 calc R . .
C83 C 0.7199(7) 0.6966(4) 0.4590(3) 0.106(5) Uiso 1 1 d G . .
H83A H 0.6891 0.6950 0.4875 0.127 Uiso 1 1 calc R . .
C84 C 0.9133(18) 0.8015(5) 0.3723(7) 0.285 Uiso 1 1 d D . .
H84A H 0.8664 0.7892 0.3413 0.341 Uiso 1 1 calc R . .
H84B H 0.9636 0.7815 0.3692 0.341 Uiso 1 1 calc R . .
C85 C 0.9597(14) 0.8590(5) 0.3819(10) 0.297 Uiso 1 1 d D . .
H85A H 1.0191 0.8685 0.4063 0.357 Uiso 1 1 calc R . .
H85B H 0.9775 0.8660 0.3504 0.357 Uiso 1 1 calc R . .
C86 C 0.8870(15) 0.8907(6) 0.4021(11) 0.293 Uiso 1 1 d D . .
H86A H 0.8255 0.8792 0.3789 0.352 Uiso 1 1 calc R . .
H86B H 0.8734 0.8860 0.4349 0.352 Uiso 1 1 calc R . .
C87 C 0.9297(15) 0.9470(6) 0.4072(8) 0.294 Uiso 1 1 d D . .
H87A H 0.9904 0.9583 0.4309 0.353 Uiso 1 1 calc R . .
H87B H 0.9456 0.9511 0.3745 0.353 Uiso 1 1 calc R . .
C88 C 0.8612(15) 0.9803(6) 0.4253(5) 0.223(10) Uiso 1 1 d D . .
H88A H 0.7988 0.9676 0.4030 0.268 Uiso 1 1 calc R . .
H88B H 0.8883 1.0152 0.4235 0.268 Uiso 1 1 calc R . .
C89 C 0.8435(14) 0.9817(5) 0.4800(5) 0.159(7) Uiso 1 1 d D . .
H89A H 0.7840 0.9568 0.4804 0.191 Uiso 1 1 calc R . .
H89B H 0.8987 0.9743 0.4986 0.191 Uiso 1 1 calc R . .
C90 C 0.7864(6) 1.0413(3) 0.5434(3) 0.087(4) Uiso 1 1 d GD . .
C91 C 0.7613(6) 1.0070(3) 0.5725(3) 0.100(4) Uiso 1 1 d G . .
H91A H 0.7768 0.9748 0.5640 0.120 Uiso 1 1 calc R . .
C92 C 0.7131(6) 1.0210(3) 0.6143(3) 0.091(4) Uiso 1 1 d G . .
H92A H 0.6963 0.9980 0.6338 0.109 Uiso 1 1 calc R . .
C93 C 0.6899(6) 1.0692(3) 0.6270(3) 0.074(4) Uiso 1 1 d G . .
C94 C 0.7150(7) 1.1034(3) 0.5978(3) 0.101(4) Uiso 1 1 d G . .
H94A H 0.6994 1.1357 0.6063 0.122 Uiso 1 1 calc R . .
C95 C 0.7632(7) 1.0895(3) 0.5560(3) 0.110(5) Uiso 1 1 d G . .
H95A H 0.7799 1.1125 0.5365 0.132 Uiso 1 1 calc R . .
C96 C 0.6343(9) 1.0817(4) 0.6688(4) 0.071(3) Uiso 1 1 d . . .
H96A H 0.5751 1.0546 0.6631 0.085 Uiso 1 1 calc R . .
H96B H 0.6141 1.1136 0.6686 0.085 Uiso 1 1 calc R . .
C97 C 0.6360(9) 1.1097(5) 0.7617(4) 0.082(4) Uiso 1 1 d . . .
H97A H 0.5715 1.0872 0.7585 0.099 Uiso 1 1 calc R . .
H97B H 0.6264 1.1432 0.7594 0.099 Uiso 1 1 calc R . .
C98 C 0.6936(5) 1.1156(3) 0.8135(2) 0.073(4) Uiso 1 1 d G . .
C99 C 0.6853(5) 1.0739(2) 0.8344(3) 0.081(4) Uiso 1 1 d G . .
H99A H 0.6446 1.0421 0.8168 0.097 Uiso 1 1 calc R . .
C100 C 0.7378(6) 1.0796(3) 0.8817(3) 0.088(4) Uiso 1 1 d G . .
H10B H 0.7323 1.0517 0.8957 0.106 Uiso 1 1 calc R . .
C101 C 0.7987(6) 1.1271(3) 0.9080(2) 0.078(4) Uiso 1 1 d GD . .
C102 C 0.8071(5) 1.1688(2) 0.8871(3) 0.094(4) Uiso 1 1 d G . .
H10C H 0.8478 1.2006 0.9047 0.113 Uiso 1 1 calc R . .
C103 C 0.7545(5) 1.1631(3) 0.8399(3) 0.064(3) Uiso 1 1 d G . .
H10D H 0.7601 1.1910 0.8259 0.076 Uiso 1 1 calc R . .
C104 C 0.8514(9) 1.0909(4) 0.9737(4) 0.094(4) Uiso 1 1 d D . .
H10E H 0.8778 1.0665 0.9496 0.112 Uiso 1 1 calc R . .
H10F H 0.7852 1.0742 0.9770 0.112 Uiso 1 1 calc R . .
C105 C 0.9166(11) 1.1084(6) 1.0251(4) 0.126(5) Uiso 1 1 d D . .
H10G H 0.9795 1.1291 1.0222 0.151 Uiso 1 1 calc R . .
H10H H 0.8857 1.1297 1.0497 0.151 Uiso 1 1 calc R . .
C106 C 0.9333(10) 1.0628(5) 1.0433(4) 0.113(5) Uiso 1 1 d D . .
H10I H 0.9778 1.0462 1.0233 0.135 Uiso 1 1 calc R . .
H10J H 0.8711 1.0378 1.0383 0.135 Uiso 1 1 calc R . .
C107 C 0.9766(11) 1.0789(5) 1.0992(5) 0.124(5) Uiso 1 1 d D . .
H10K H 0.9263 1.0880 1.1197 0.149 Uiso 1 1 calc R . .
H10L H 1.0300 1.1093 1.1057 0.149 Uiso 1 1 calc R . .
C108 C 1.0150(10) 1.0358(4) 1.1142(4) 0.130(6) Uiso 1 1 d D . .
H10M H 1.0630 1.0259 1.0924 0.156 Uiso 1 1 calc R . .
H10N H 1.0484 1.0487 1.1489 0.156 Uiso 1 1 calc R . .
C109 C 0.9363(10) 0.9893(4) 1.1103(4) 0.115(5) Uiso 1 1 d D . .
H10O H 0.9578 0.9700 1.1328 0.137 Uiso 1 1 calc R . .
H10P H 0.8775 0.9999 1.1211 0.137 Uiso 1 1 calc R . .
C110 C 0.8399(5) 0.9132(2) 1.0495(3) 0.084(4) Uiso 1 1 d GD . .
C111 C 0.8137(6) 0.8879(3) 0.9981(3) 0.096(4) Uiso 1 1 d G . .
H11A H 0.8433 0.9020 0.9740 0.115 Uiso 1 1 calc R . .
C112 C 0.7434(6) 0.8415(3) 0.9826(2) 0.087(4) Uiso 1 1 d G . .
H11B H 0.7259 0.8246 0.9482 0.105 Uiso 1 1 calc R . .
C113 C 0.6992(5) 0.8205(2) 1.0186(3) 0.071(3) Uiso 1 1 d G . .
C114 C 0.7253(6) 0.8458(3) 1.0700(3) 0.090(4) Uiso 1 1 d G . .
H11C H 0.6958 0.8317 1.0941 0.108 Uiso 1 1 calc R . .
C115 C 0.7957(6) 0.8922(3) 1.0855(2) 0.089(4) Uiso 1 1 d G . .
H11D H 0.8132 0.9091 1.1199 0.107 Uiso 1 1 calc R . .
C116 C 0.6267(9) 0.7687(4) 1.0016(4) 0.073(3) Uiso 1 1 d . . .
H11E H 0.6011 0.7602 1.0310 0.088 Uiso 1 1 calc R . .
H11F H 0.5718 0.7709 0.9787 0.088 Uiso 1 1 calc R . .
C117 C 0.6093(10) 0.6746(5) 0.9689(5) 0.090(4) Uiso 1 1 d . . .
H11G H 0.5432 0.6733 0.9538 0.108 Uiso 1 1 calc R . .
H11H H 0.6056 0.6676 1.0018 0.108 Uiso 1 1 calc R . .
C118 C 0.6521(9) 0.6346(4) 0.9349(5) 0.118(5) Uiso 1 1 d G . .
C119 C 0.6082(7) 0.6124(5) 0.8847(5) 0.166(7) Uiso 1 1 d G . .
H11I H 0.5570 0.6246 0.8715 0.200 Uiso 1 1 calc R . .
C120 C 0.6410(10) 0.5721(5) 0.8544(4) 0.245(11) Uiso 1 1 d G . .
H12A H 0.6116 0.5573 0.8208 0.295 Uiso 1 1 calc R . .
C121 C 0.7176(10) 0.5540(4) 0.8742(5) 0.170(8) Uiso 1 1 d GD . .
C122 C 0.7615(7) 0.5761(4) 0.9244(5) 0.138(6) Uiso 1 1 d G . .
H12B H 0.8127 0.5640 0.9377 0.166 Uiso 1 1 calc R . .
C123 C 0.7287(8) 0.6164(4) 0.9547(3) 0.130(6) Uiso 1 1 d G . .
H12C H 0.7581 0.6313 0.9883 0.156 Uiso 1 1 calc R . .
C124 C 0.8227(12) 0.4964(7) 0.8553(5) 0.177(8) Uiso 1 1 d D . .
H12D H 0.8160 0.4851 0.8859 0.213 Uiso 1 1 calc R . .
H12E H 0.8795 0.5251 0.8622 0.213 Uiso 1 1 calc R . .
C125 C 0.8344(15) 0.4520(7) 0.8114(6) 0.214(10) Uiso 1 1 d D . .
H12F H 0.8934 0.4422 0.8231 0.256 Uiso 1 1 calc R . .
H12G H 0.7800 0.4235 0.8105 0.256 Uiso 1 1 calc R . .
C126 C 0.8395(17) 0.4508(7) 0.7666(5) 0.189(8) Uiso 1 1 d D . .
H12H H 0.9047 0.4716 0.7679 0.226 Uiso 1 1 calc R . .
H12M H 0.7944 0.4716 0.7594 0.226 Uiso 1 1 calc R . .
C127 C 0.8269(16) 0.4107(7) 0.7194(5) 0.187(8) Uiso 1 1 d D . .
H12N H 0.8653 0.3867 0.7264 0.224 Uiso 1 1 calc R . .
H12O H 0.7584 0.3924 0.7140 0.224 Uiso 1 1 calc R . .
C128 C 0.8458(14) 0.4169(6) 0.6743(4) 0.159(7) Uiso 1 1 d D . .
H12I H 0.8305 0.3830 0.6502 0.191 Uiso 1 1 calc R . .
H12J H 0.9160 0.4307 0.6770 0.191 Uiso 1 1 calc R . .
C129 C 0.7895(14) 0.4529(7) 0.6515(4) 0.164(7) Uiso 1 1 d D . .
H12K H 0.7187 0.4407 0.6484 0.197 Uiso 1 1 calc R . .
H12L H 0.8081 0.4883 0.6727 0.197 Uiso 1 1 calc R . .
C130 C 0.7590(7) 0.4713(4) 0.5729(3) 0.110(5) Uiso 1 1 d GD . .
C131 C 0.7777(7) 0.4613(3) 0.5229(4) 0.126(6) Uiso 1 1 d G . .
H13B H 0.8201 0.4400 0.5119 0.151 Uiso 1 1 calc R . .
C132 C 0.7329(7) 0.4833(3) 0.4891(3) 0.099(4) Uiso 1 1 d G . .
H13C H 0.7454 0.4766 0.4556 0.119 Uiso 1 1 calc R . .
C133 C 0.6695(6) 0.5152(3) 0.5054(3) 0.078(4) Uiso 1 1 d G . .
C134 C 0.6508(6) 0.5251(3) 0.5555(3) 0.107(5) Uiso 1 1 d G . .
H13D H 0.6084 0.5464 0.5665 0.128 Uiso 1 1 calc R . .
C135 C 0.6956(7) 0.5032(4) 0.5893(3) 0.117(5) Uiso 1 1 d G . .
H13E H 0.6831 0.5098 0.6228 0.140 Uiso 1 1 calc R . .
C136 C 0.6244(9) 0.5353(5) 0.4668(5) 0.078(4) Uiso 1 1 d . . .
H13F H 0.6180 0.5110 0.4337 0.094 Uiso 1 1 calc R . .
H13G H 0.5588 0.5389 0.4737 0.094 Uiso 1 1 calc R . .
P1 P 0.8565(3) 0.04092(18) 0.2567(2) 0.1266(17) Uani 1 1 d D . .
F1 F 0.8807(9) -0.0110(3) 0.2303(4) 0.283 Uiso 1 1 d D . .
F2 F 0.7460(6) 0.0193(5) 0.2338(5) 0.293 Uiso 1 1 d D . .
F3 F 0.8322(9) 0.0213(4) 0.3044(4) 0.280 Uiso 1 1 d D . .
F4 F 0.9656(6) 0.0635(5) 0.2822(4) 0.293 Uiso 1 1 d D . .
F5 F 0.8783(9) 0.0618(5) 0.2099(4) 0.293 Uiso 1 1 d D . .
F6 F 0.8332(9) 0.0941(3) 0.2836(4) 0.276 Uiso 1 1 d D . .
P2 P 0.7988(3) 0.34247(19) 0.3833(2) 0.152(2) Uani 1 1 d D . .
F7 F 0.7692(7) 0.3362(4) 0.3256(3) 0.242(6) Uiso 1 1 d D . .
F8 F 0.7061(6) 0.3648(3) 0.3952(3) 0.191(4) Uiso 1 1 d D . .
F9 F 0.7389(7) 0.2866(3) 0.3774(4) 0.261(6) Uiso 1 1 d D . .
F10 F 0.8922(6) 0.3214(3) 0.3717(3) 0.186(4) Uiso 1 1 d D . .
F11 F 0.8600(7) 0.3988(3) 0.3900(4) 0.212(5) Uiso 1 1 d D . .
F12 F 0.8278(8) 0.3495(4) 0.4413(3) 0.239(6) Uiso 1 1 d D . .
P3 P 0.9271(4) 0.3259(2) 0.8677(2) 0.147(2) Uani 1 1 d D . .
F13 F 0.8150(6) 0.2961(4) 0.8548(4) 0.241(6) Uiso 1 1 d D . .
F14 F 0.8961(8) 0.3756(3) 0.8961(4) 0.236(6) Uiso 1 1 d D . .
F15 F 0.9362(9) 0.3088(4) 0.9178(3) 0.293 Uiso 1 1 d D . .
F16 F 0.9543(7) 0.2745(3) 0.8392(3) 0.184(4) Uiso 1 1 d D . .
F17 F 0.9168(9) 0.3407(4) 0.8162(3) 0.293 Uiso 1 1 d D . .
F18 F 1.0371(6) 0.3539(4) 0.8797(5) 0.294 Uiso 1 1 d D . .
Cl1 Cl 0.3615(3) 0.09092(16) 0.70197(14) 0.1097(13) Uani 1 1 d . . .
Cl2 Cl 0.2372(6) 0.1476(3) 0.7556(3) 0.256(4) Uani 1 1 d . . .
Cl3 Cl 0.3964(6) 0.1198(5) 0.8071(2) 0.347(7) Uani 1 1 d . . .
C137 C 0.3045(11) 0.1037(6) 0.7539(6) 0.127(6) Uani 1 1 d . . .
H13H H 0.2598 0.0714 0.7541 0.152 Uiso 1 1 calc R . .
Cl4 Cl 0.4185(7) 0.1299(4) 0.1066(4) 0.293 Uiso 1 1 d D . .
Cl5 Cl 0.4550(7) 0.0594(3) 0.1561(3) 0.293 Uiso 1 1 d D . .
Cl6 Cl 0.2646(7) 0.0725(3) 0.1389(3) 0.294 Uiso 1 1 d D . .
C138 C 0.3864(9) 0.1044(6) 0.1553(6) 0.184(8) Uiso 1 1 d D . .
H13K H 0.3980 0.1309 0.1878 0.221 Uiso 1 1 calc R . .
Cl7 Cl 0.3924(4) 0.2106(2) 0.4751(2) 0.174(2) Uiso 1 1 d D . .
Cl8 Cl 0.4047(4) 0.1081(2) 0.4211(2) 0.1651(19) Uiso 1 1 d D . .
Cl9 Cl 0.2204(9) 0.1343(5) 0.4243(6) 0.236 Uiso 0.418(8) 1 d PD . .
C139 C 0.3442(10) 0.1572(5) 0.4239(7) 0.145(15) Uiso 0.418(8) 1 d PD . .
H13I H 0.3512 0.1680 0.3934 0.175 Uiso 0.418(8) 1 d PR . .
Cl9' Cl 0.5638(6) 0.1912(3) 0.4329(3) 0.169(4) Uiso 0.582(8) 1 d PD . .
C13A C 0.4371(9) 0.1730(4) 0.4265(5) 0.079(7) Uiso 0.582(8) 1 d PD . .
H13J H 0.4105 0.1781 0.3952 0.094 Uiso 0.582(8) 1 d PR . .
Cl10 Cl 0.8157(7) 0.2296(4) 0.2608(3) 0.294 Uiso 1 1 d D . .
Cl11 Cl 0.8870(7) 0.2001(3) 0.1729(3) 0.288 Uiso 1 1 d D . .
Cl12 Cl 0.7040(7) 0.1526(3) 0.1895(3) 0.293 Uiso 1 1 d D . .
C140 C 0.8269(10) 0.1746(6) 0.2167(5) 0.270 Uiso 1 1 d D . .
H14A H 0.8568 0.1502 0.2301 0.325 Uiso 1 1 calc R . .
Cl13 Cl 0.9091(7) 0.6789(3) 0.7291(3) 0.294 Uiso 1 1 d D . .
Cl14 Cl 0.9397(7) 0.5854(4) 0.6841(3) 0.293 Uiso 1 1 d D . .
Cl15 Cl 0.9651(7) 0.6246(3) 0.7874(3) 0.285 Uiso 1 1 d D . .
C141 C 0.9941(12) 0.6407(5) 0.7319(5) 0.295 Uiso 1 1 d D . .
H14B H 1.0632 0.6564 0.7314 0.354 Uiso 1 1 calc R . .
Cl16 Cl 0.8557(7) 0.7053(4) 1.2434(3) 0.293 Uiso 1 1 d D . .
Cl17 Cl 0.7399(7) 0.6061(3) 1.2283(3) 0.294 Uiso 1 1 d D . .
Cl18 Cl 0.9389(7) 0.6317(3) 1.2764(4) 0.293 Uiso 1 1 d D . .
C142 C 0.8588(10) 0.6404(5) 1.2284(7) 0.293 Uiso 1 1 d D . .
H14C H 0.8806 0.6296 1.1952 0.352 Uiso 1 1 calc R . .

loop_
_atom_site_aniso_label
_atom_site_aniso_U_11
_atom_site_aniso_U_22
_atom_site_aniso_U_33
_atom_site_aniso_U_23
_atom_site_aniso_U_13
_atom_site_aniso_U_12
O1 0.018(4) 0.053(5) 0.072(5) -0.008(4) -0.006(4) -0.020(3)
O2 0.080(6) 0.098(7) 0.098(7) 0.017(5) -0.011(5) 0.050(6)
O3 0.105(7) 0.082(7) 0.080(6) 0.016(5) 0.025(6) 0.025(6)
O4 0.108(8) 0.075(7) 0.099(7) 0.005(5) -0.012(6) 0.018(6)
O5 0.107(9) 0.133(9) 0.118(8) -0.007(7) -0.010(7) 0.050(8)
O6 0.079(8) 0.176(10) 0.070(6) -0.020(6) 0.024(6) 0.023(7)
O7 0.062(6) 0.121(8) 0.105(7) -0.005(6) 0.039(5) 0.050(6)
O8 0.020(4) 0.067(5) 0.078(5) -0.014(4) 0.008(4) 0.001(4)
O9 0.029(4) 0.054(5) 0.063(5) 0.001(4) 0.011(4) 0.006(4)
O10 0.039(5) 0.098(6) 0.063(5) 0.003(5) 0.000(4) 0.003(4)
O11 0.094(7) 0.116(8) 0.082(6) 0.045(6) 0.024(5) 0.027(6)
O12 0.077(7) 0.110(7) 0.091(7) 0.026(6) 0.031(6) 0.010(6)
O13 0.110(8) 0.089(7) 0.091(7) 0.025(6) 0.003(6) 0.012(6)
O14 0.083(8) 0.109(8) 0.157(9) 0.033(7) -0.025(7) -0.014(6)
O15 0.037(5) 0.077(7) 0.148(9) -0.028(6) 0.004(6) -0.039(5)
O16 0.036(5) 0.073(6) 0.103(6) 0.016(5) -0.002(4) 0.028(4)
O17 0.060(6) 0.137(8) 0.075(6) 0.052(6) 0.033(5) 0.034(6)
O18 0.134(9) 0.184(10) 0.108(8) 0.039(7) 0.051(7) 0.113(9)
O19 0.156(11) 0.208(13) 0.108(9) 0.040(9) 0.068(8) 0.078(10)
O20 0.119(9) 0.209(12) 0.118(8) 0.062(8) 0.079(7) 0.094(9)
O21 0.092(8) 0.187(11) 0.130(8) 0.089(8) 0.036(7) 0.045(8)
O22 0.082(8) 0.210(11) 0.076(7) 0.059(7) 0.031(6) 0.050(8)
O23 0.090(7) 0.164(9) 0.058(5) 0.035(6) 0.031(5) 0.076(7)
O24 0.051(5) 0.118(7) 0.061(5) 0.044(5) 0.017(4) 0.022(5)
O25 0.194(16) 0.267(19) 0.223(16) 0.069(14) 0.054(13) 0.034(14)
O26 0.147(11) 0.190(12) 0.094(8) 0.014(8) 0.032(8) -0.025(9)
O27 0.085(7) 0.115(7) 0.078(6) -0.004(5) -0.015(5) 0.041(6)
O28 0.133(9) 0.125(8) 0.036(5) 0.004(5) 0.044(5) -0.001(7)
O29 0.28(2) 0.176(14) 0.198(14) 0.032(11) 0.008(13) 0.083(13)
O30 0.148(11) 0.224(13) 0.191(12) 0.056(10) 0.071(9) 0.127(11)
N1 0.024(5) 0.066(7) 0.075(7) -0.020(5) 0.012(5) -0.004(5)
N2 0.065(7) 0.089(7) 0.052(6) 0.013(5) 0.035(6) 0.038(6)
N3 0.073(8) 0.106(9) 0.082(7) 0.014(7) 0.019(6) 0.030(7)
P1 0.083(3) 0.116(4) 0.168(4) 0.009(3) 0.054(3) 0.014(3)
P2 0.064(3) 0.137(5) 0.239(7) -0.001(4) 0.017(4) 0.052(3)
P3 0.134(5) 0.119(4) 0.178(5) 0.012(4) 0.013(4) 0.039(4)
Cl1 0.097(3) 0.151(4) 0.094(3) 0.039(3) 0.031(2) 0.043(3)
Cl2 0.243(8) 0.219(7) 0.366(10) 0.083(7) 0.154(7) 0.139(7)
Cl3 0.172(7) 0.682(19) 0.100(4) -0.015(7) 0.038(5) 0.035(9)
C137 0.087(12) 0.116(14) 0.144(15) -0.015(11) 0.022(12) 0.008(11)

loop_
_geom_bond_atom_site_label_1
_geom_bond_atom_site_label_2
_geom_bond_distance
_geom_bond_site_symmetry_2
_geom_bond_publ_flag
O1 C4 1.352(11) . ?
O1 C23 1.399(11) . ?
O2 C24 1.392(12) . ?
O2 C25 1.416(13) . ?
O3 C27 1.356(13) . ?
O3 C26 1.457(16) . ?
O4 C29 1.339(10) . ?
O4 C28 1.392(15) . ?
O5 C34 1.347(12) . ?
O5 C35 1.383(15) . ?
O6 C37 1.433(16) . ?
O6 C36 1.435(16) . ?
O7 C39 1.384(13) . ?
O7 C38 1.480(14) . ?
O8 C5 1.415(11) . ?
O8 C40 1.463(13) . ?
O9 C11 1.398(11) . ?
O9 C41 1.430(11) . ?
O10 C42 1.363(12) . ?
O10 C43 1.407(13) . ?
O11 C45 1.397(16) . ?
O11 C44 1.471(14) . ?
O12 C47 1.331(10) . ?
O12 C46 1.449(15) . ?
O13 C52 1.361(11) . ?
O13 C53 1.414(18) . ?
O14 C55 1.414(18) . ?
O14 C54 1.426(16) . ?
O15 C56 1.407(18) . ?
O15 C57 1.461(15) . ?
O16 C12 1.416(13) . ?
O16 C58 1.485(14) . ?
O17 C17 1.364(13) . ?
O17 C59 1.405(14) . ?
O18 C60 1.392(15) . ?
O18 C61 1.459(17) . ?
O19 C62 1.430(18) . ?
O19 C63 1.464(16) . ?
O20 C65 1.353(13) . ?
O20 C64 1.385(15) . ?
O21 C70 1.378(12) . ?
O21 C71 1.475(17) . ?
O22 C73 1.336(15) . ?
O22 C72 1.400(16) . ?
O23 C75 1.374(13) . ?
O23 C74 1.487(14) . ?
O24 C18 1.393(12) . ?
O24 C76 1.397(16) . ?
O25 C81 1.404(9) . ?
O25 C84 1.440(9) . ?
O26 C90 1.366(7) . ?
O26 C89 1.424(8) . ?
O27 C101 1.392(6) . ?
O27 C104 1.451(8) . ?
O28 C110 1.374(7) . ?
O28 C109 1.419(8) . ?
O29 C121 1.392(8) . ?
O29 C124 1.452(9) . ?
O30 C130 1.433(7) . ?
O30 C129 1.445(8) . ?
N1 C136 1.427(13) . ?
N1 C77 1.558(13) . ?
N1 H1A 0.9000 . ?
N1 H1B 0.9000 . ?
N2 C96 1.463(12) . ?
N2 C97 1.495(12) . ?
N2 H2A 0.9000 . ?
N2 H2B 0.9000 . ?
N3 C117 1.491(14) . ?
N3 C116 1.496(12) . ?
N3 H3B 0.9000 . ?
N3 H3C 0.9000 . ?
C1 C21 1.517(13) . ?
C1 C2 1.533(12) . ?
C1 C15 1.541(12) . ?
C1 C9 1.551(14) . ?
C2 C3 1.369(13) . ?
C2 C7 1.398(13) . ?
C3 C4 1.374(13) . ?
C3 H3A 0.9300 . ?
C4 C5 1.421(14) . ?
C5 C6 1.371(13) . ?
C6 C7 1.383(12) . ?
C6 H6A 0.9300 . ?
C7 C8 1.584(14) . ?
C8 C22 1.476(13) . ?
C8 C20 1.572(13) . ?
C8 C14 1.604(13) . ?
C9 C14 1.382(14) . ?
C9 C10 1.390(12) . ?
C10 C11 1.350(13) . ?
C10 H10A 0.9300 . ?
C11 C12 1.360(14) . ?
C12 C13 1.394(13) . ?
C13 C14 1.409(13) . ?
C13 H13A 0.9300 . ?
C15 C20 1.365(13) . ?
C15 C16 1.387(12) . ?
C16 C17 1.398(13) . ?
C16 H16A 0.9300 . ?
C17 C18 1.415(15) . ?
C18 C19 1.351(13) . ?
C19 C20 1.456(13) . ?
C19 H19A 0.9300 . ?
C21 H21A 0.9600 . ?
C21 H21B 0.9600 . ?
C21 H21C 0.9600 . ?
C22 H22A 0.9600 . ?
C22 H22B 0.9600 . ?
C22 H22C 0.9600 . ?
C23 C24 1.463(13) . ?
C23 H23A 0.9700 . ?
C23 H23B 0.9700 . ?
C24 H24A 0.9700 . ?
C24 H24B 0.9700 . ?
C25 C26 1.428(16) . ?
C25 H25A 0.9700 . ?
C25 H25B 0.9700 . ?
C26 H26A 0.9700 . ?
C26 H26B 0.9700 . ?
C27 C28 1.487(17) . ?
C27 H27A 0.9700 . ?
C27 H27B 0.9700 . ?
C28 H28A 0.9700 . ?
C28 H28B 0.9700 . ?
C29 C30 1.3900 . ?
C29 C34 1.3900 . ?
C30 C31 1.3900 . ?
C30 H30A 0.9300 . ?
C31 C32 1.3900 . ?
C31 H31A 0.9300 . ?
C32 C33 1.3900 . ?
C32 H32A 0.9300 . ?
C33 C34 1.3900 . ?
C33 H33A 0.9300 . ?
C35 C36 1.453(19) . ?
C35 H35A 0.9700 . ?
C35 H35B 0.9700 . ?
C36 H36A 0.9700 . ?
C36 H36B 0.9700 . ?
C37 C38 1.474(17) . ?
C37 H37A 0.9700 . ?
C37 H37B 0.9700 . ?
C38 H38A 0.9700 . ?
C38 H38B 0.9700 . ?
C39 C40 1.509(15) . ?
C39 H39A 0.9700 . ?
C39 H39B 0.9700 . ?
C40 H40A 0.9700 . ?
C40 H40B 0.9700 . ?
C41 C42 1.523(14) . ?
C41 H41A 0.9700 . ?
C41 H41B 0.9700 . ?
C42 H42A 0.9700 . ?
C42 H42B 0.9700 . ?
C43 C44 1.535(16) . ?
C43 H43A 0.9700 . ?
C43 H43B 0.9700 . ?
C44 H44A 0.9700 . ?
C44 H44B 0.9700 . ?
C45 C46 1.431(17) . ?
C45 H45A 0.9700 . ?
C45 H45B 0.9700 . ?
C46 H46A 0.9700 . ?
C46 H46B 0.9700 . ?
C47 C48 1.3900 . ?
C47 C52 1.3900 . ?
C48 C49 1.3900 . ?
C48 H48A 0.9300 . ?
C49 C50 1.3900 . ?
C49 H49A 0.9300 . ?
C50 C51 1.3900 . ?
C50 H50A 0.9300 . ?
C51 C52 1.3900 . ?
C51 H51A 0.9300 . ?
C53 C54 1.408(18) . ?
C53 H53A 0.9700 . ?
C53 H53B 0.9700 . ?
C54 H54A 0.9700 . ?
C54 H54B 0.9700 . ?
C55 C56 1.50(2) . ?
C55 H55A 0.9700 . ?
C55 H55B 0.9700 . ?
C56 H56A 0.9700 . ?
C56 H56B 0.9700 . ?
C57 C58 1.485(17) . ?
C57 H57A 0.9700 . ?
C57 H57B 0.9700 . ?
C58 H58A 0.9700 . ?
C58 H58B 0.9700 . ?
C59 C60 1.542(16) . ?
C59 H59A 0.9700 . ?
C59 H59B 0.9700 . ?
C60 H60A 0.9700 . ?
C60 H60B 0.9700 . ?
C61 C62 1.61(2) . ?
C61 H61A 0.9700 . ?
C61 H61B 0.9700 . ?
C62 H62A 0.9700 . ?
C62 H62B 0.9700 . ?
C63 C64 1.372(17) . ?
C63 H63A 0.9700 . ?
C63 H63B 0.9700 . ?
C64 H64A 0.9700 . ?
C64 H64B 0.9700 . ?
C65 C66 1.3900 . ?
C65 C70 1.3900 . ?
C66 C67 1.3900 . ?
C66 H66A 0.9300 . ?
C67 C68 1.3900 . ?
C67 H67A 0.9300 . ?
C68 C69 1.3900 . ?
C68 H68A 0.9300 . ?
C69 C70 1.3900 . ?
C69 H69A 0.9300 . ?
C71 C72 1.416(19) . ?
C71 H71A 0.9700 . ?
C71 H71B 0.9700 . ?
C72 H72A 0.9700 . ?
C72 H72B 0.9700 . ?
C73 C74 1.496(16) . ?
C73 H73A 0.9700 . ?
C73 H73B 0.9700 . ?
C74 H74A 0.9700 . ?
C74 H74B 0.9700 . ?
C75 C76 1.422(17) . ?
C75 H75A 0.9700 . ?
C75 H75B 0.9700 . ?
C76 H76A 0.9700 . ?
C76 H76B 0.9700 . ?
C77 C78 1.471(14) . ?
C77 H77A 0.9700 . ?
C77 H77B 0.9700 . ?
C78 C79 1.3900 . ?
C78 C83 1.3900 . ?
C79 C80 1.3900 . ?
C79 H79A 0.9300 . ?
C80 C81 1.3900 . ?
C80 H80A 0.9300 . ?
C81 C82 1.3900 . ?
C82 C83 1.3900 . ?
C82 H82A 0.9300 . ?
C83 H83A 0.9300 . ?
C84 C85 1.528(9) . ?
C84 H84A 0.9700 . ?
C84 H84B 0.9700 . ?
C85 C86 1.518(10) . ?
C85 H85A 0.9700 . ?
C85 H85B 0.9700 . ?
C86 C87 1.508(10) . ?
C86 H86A 0.9700 . ?
C86 H86B 0.9700 . ?
C87 C88 1.482(9) . ?
C87 H87A 0.9700 . ?
C87 H87B 0.9700 . ?
C88 C89 1.534(9) . ?
C88 H88A 0.9700 . ?
C88 H88B 0.9700 . ?
C89 H89A 0.9700 . ?
C89 H89B 0.9700 . ?
C90 C91 1.3900 . ?
C90 C95 1.3900 . ?
C91 C92 1.3900 . ?
C91 H91A 0.9300 . ?
C92 C93 1.3900 . ?
C92 H92A 0.9300 . ?
C93 C94 1.3900 . ?
C93 C96 1.449(11) . ?
C94 C95 1.3900 . ?
C94 H94A 0.9300 . ?
C95 H95A 0.9300 . ?
C96 H96A 0.9700 . ?
C96 H96B 0.9700 . ?
C97 C98 1.527(12) . ?
C97 H97A 0.9700 . ?
C97 H97B 0.9700 . ?
C98 C99 1.3900 . ?
C98 C103 1.3900 . ?
C99 C100 1.3900 . ?
C99 H99A 0.9300 . ?
C100 C101 1.3900 . ?
C100 H10B 0.9300 . ?
C101 C102 1.3900 . ?
C102 C103 1.3900 . ?
C102 H10C 0.9300 . ?
C103 H10D 0.9300 . ?
C104 C105 1.522(14) . ?
C104 H10E 0.9700 . ?
C104 H10F 0.9700 . ?
C105 C106 1.506(13) . ?
C105 H10G 0.9700 . ?
C105 H10H 0.9700 . ?
C106 C107 1.519(14) . ?
C106 H10I 0.9700 . ?
C106 H10J 0.9700 . ?
C107 C108 1.519(13) . ?
C107 H10K 0.9700 . ?
C107 H10L 0.9700 . ?
C108 C109 1.485(14) . ?
C108 H10M 0.9700 . ?
C108 H10N 0.9700 . ?
C109 H10O 0.9700 . ?
C109 H10P 0.9700 . ?
C110 C111 1.3900 . ?
C110 C115 1.3900 . ?
C111 C112 1.3900 . ?
C111 H11A 0.9300 . ?
C112 C113 1.3900 . ?
C112 H11B 0.9300 . ?
C113 C114 1.3900 . ?
C113 C116 1.511(12) . ?
C114 C115 1.3900 . ?
C114 H11C 0.9300 . ?
C115 H11D 0.9300 . ?
C116 H11E 0.9700 . ?
C116 H11F 0.9700 . ?
C117 C118 1.510(13) . ?
C117 H11G 0.9700 . ?
C117 H11H 0.9700 . ?
C118 C119 1.3900 . ?
C118 C123 1.3900 . ?
C119 C120 1.3900 . ?
C119 H11I 0.9300 . ?
C120 C121 1.3900 . ?
C120 H12A 0.9300 . ?
C121 C122 1.3900 . ?
C122 C123 1.3900 . ?
C122 H12B 0.9300 . ?
C123 H12C 0.9300 . ?
C124 C125 1.530(15) . ?
C124 H12D 0.9700 . ?
C124 H12E 0.9700 . ?
C125 C126 1.229(18) . ?
C125 H12F 0.9700 . ?
C125 H12G 0.9700 . ?
C126 C127 1.448(18) . ?
C126 H12H 0.9700 . ?
C126 H12M 0.9700 . ?
C127 C128 1.327(14) . ?
C127 H12N 0.9700 . ?
C127 H12O 0.9700 . ?
C128 C129 1.586(17) . ?
C128 H12I 0.9700 . ?
C128 H12J 0.9700 . ?
C129 H12K 0.9700 . ?
C129 H12L 0.9700 . ?
C130 C131 1.3900 . ?
C130 C135 1.3900 . ?
C131 C132 1.3900 . ?
C131 H13B 0.9300 . ?
C132 C133 1.3900 . ?
C132 H13C 0.9300 . ?
C133 C134 1.3900 . ?
C133 C136 1.462(12) . ?
C134 C135 1.3900 . ?
C134 H13D 0.9300 . ?
C135 H13E 0.9300 . ?
C136 H13F 0.9700 . ?
C136 H13G 0.9700 . ?
P1 F1 1.544(7) . ?
P1 F2 1.556(7) . ?
P1 F5 1.557(7) . ?
P1 F4 1.558(7) . ?
P1 F3 1.569(7) . ?
P1 F6 1.572(7) . ?
P2 F10 1.556(6) . ?
P2 F9 1.557(7) . ?
P2 F7 1.557(7) . ?
P2 F12 1.561(7) . ?
P2 F8 1.564(6) . ?
P2 F11 1.570(7) . ?
P3 F18 1.544(7) . ?
P3 F14 1.556(7) . ?
P3 F15 1.561(7) . ?
P3 F17 1.564(7) . ?
P3 F16 1.566(6) . ?
P3 F13 1.583(7) . ?
Cl1 C137 1.686(15) . ?
Cl2 C137 1.661(15) . ?
Cl3 C137 1.763(17) . ?
C137 H13H 0.9800 . ?
Cl4 C138 1.707(9) . ?
Cl5 C138 1.709(9) . ?
Cl6 C138 1.718(9) . ?
C138 H13K 0.9800 . ?
Cl7 C13A 1.717(9) . ?
Cl7 C139 1.731(10) . ?
Cl8 C13A 1.710(9) . ?
Cl8 C139 1.715(10) . ?
Cl9 C139 1.723(10) . ?
C139 C13A 1.276(19) . ?
C139 H13I 0.9600 . ?
C139 H13J 1.3944 . ?
Cl9' C13A 1.724(9) . ?
C13A H13I 1.4053 . ?
C13A H13J 0.9599 . ?
Cl10 C140 1.730(10) . ?
Cl11 C140 1.730(10) . ?
Cl12 C140 1.738(10) . ?
C140 H14A 0.9800 . ?
Cl13 C141 1.741(10) . ?
Cl14 C141 1.728(10) . ?
Cl15 C141 1.743(10) . ?
C141 H14B 0.9800 . ?
Cl16 C142 1.734(10) . ?
Cl17 C142 1.741(10) . ?
Cl18 C142 1.745(10) . ?
C142 H14C 0.9800 . ?
